data_4029462
loop_
_publ_author_name
'Fokin, Andrey A.'
'Yurchenko, Raisa I.'
'Tkachenko, Boryslav A.'
'Fokina, Natalie A.'
'Gunawan, Maria A.'
'Poinsot, Didier'
'Dahl, Jeremy E. P.'
'Carlson, Robert M. K.'
'Serafin, Michael'
'Cattey, H\'el\`ene'
'Hierso, Jean-Cyrille'
'Schreiner, Peter R.'

_publ_section_title
;
 Selective preparation of diamondoid phosphonates.
;
_journal_issue 11
_journal_name_full 'The Journal of organic chemistry'
_journal_page_first 5369
_journal_page_last 5373
_journal_paper_doi 10.1021/jo500793m
_journal_volume 79
_journal_year 2014
_chemical_formula_sum 'C26 H31 Cl2 O P'
_chemical_formula_weight 461.38
_chemical_name_systematic
;
 ?
;
_space_group_IT_number 11
_symmetry_space_group_name_Hall '-P 2yb'
_symmetry_space_group_name_H-M 'P 1 21/m 1'
_atom_sites_solution_hydrogens geom
_atom_sites_solution_primary direct
_atom_sites_solution_secondary difmap
_audit_creation_method SHELXL-97
_cell_angle_alpha 90.00
_cell_angle_beta 107.977(13)
_cell_angle_gamma 90.00
_cell_formula_units_Z 2
_cell_length_a 8.5927(10)
_cell_length_b 12.5125(11)
_cell_length_c 9.8811(11)
_cell_measurement_temperature 293(2)
_cell_volume 1010.5(2)
_computing_structure_refinement 'SHELXL-97 (Sheldrick, 1997)'
_diffrn_ambient_temperature 293(2)
_diffrn_measured_fraction_theta_full 0.981
_diffrn_measured_fraction_theta_max 0.981
_diffrn_radiation_monochromator graphite
_diffrn_radiation_source 'fine-focus sealed tube'
_diffrn_radiation_type MoK\a
_diffrn_radiation_wavelength 0.71073
_diffrn_reflns_av_R_equivalents 0.0341
_diffrn_reflns_av_sigmaI/netI 0.0258
_diffrn_reflns_limit_h_max 11
_diffrn_reflns_limit_h_min -11
_diffrn_reflns_limit_k_max 16
_diffrn_reflns_limit_k_min -16
_diffrn_reflns_limit_l_max 13
_diffrn_reflns_limit_l_min -13
_diffrn_reflns_number 9249
_diffrn_reflns_theta_full 28.12
_diffrn_reflns_theta_max 28.12
_diffrn_reflns_theta_min 2.71
_exptl_absorpt_coefficient_mu 0.419
_exptl_crystal_density_diffrn 1.516
_exptl_crystal_density_method 'not measured'
_exptl_crystal_F_000 488
_refine_diff_density_max 0.508
_refine_diff_density_min -0.365
_refine_diff_density_rms 0.073
_refine_ls_extinction_method none
_refine_ls_goodness_of_fit_ref 0.921
_refine_ls_hydrogen_treatment mixed
_refine_ls_matrix_type full
_refine_ls_number_parameters 216
_refine_ls_number_reflns 2528
_refine_ls_number_restraints 0
_refine_ls_restrained_S_all 0.921
_refine_ls_R_factor_all 0.0444
_refine_ls_R_factor_gt 0.0361
_refine_ls_shift/su_max 0.000
_refine_ls_shift/su_mean 0.000
_refine_ls_structure_factor_coef Fsqd
_refine_ls_weighting_details 'calc w=1/[\s^2^(Fo^2^)+(0.1000P)^2^+0.0000P] where P=(Fo^2^+2Fc^2^)/3'
_refine_ls_weighting_scheme calc
_refine_ls_wR_factor_gt 0.1090
_refine_ls_wR_factor_ref 0.1140
_reflns_number_gt 2115
_reflns_number_total 2528
_reflns_threshold_expression >2sigma(I)
_cod_data_source_file jo500793m_si_004.cif
_cod_data_source_block shre282q
_cod_depositor_comments 'Adding full bibliography for 4029461--4029463.cif.'
_cod_original_cell_volume 1010.51(19)
_cod_database_code 4029462

loop_
_symmetry_equiv_pos_as_xyz
'x, y, z'
'-x, y+1/2, -z'
'-x, -y, -z'
'x, -y-1/2, z'

loop_
_atom_site_label
_atom_site_type_symbol
_atom_site_fract_x
_atom_site_fract_y
_atom_site_fract_z
_atom_site_U_iso_or_equiv
_atom_site_adp_type
_atom_site_occupancy
_atom_site_symmetry_multiplicity
_atom_site_calc_flag
_atom_site_refinement_flags
P1 P 0.04670(6) 0.2500 0.79723(5) 0.02059(16) Uani 1 2 d S
Cl1 Cl 0.01052(5) 0.12474(4) 0.91170(4) 0.03515(16) Uani 1 1 d .
O1 O 0.21109(18) 0.2500 0.78350(17) 0.0326(4) Uani 1 2 d S
C1 C -0.4284(2) 0.2500 0.52133(17) 0.0107(3) Uani 1 2 d S
C2 C -0.1244(2) 0.2500 0.63566(18) 0.0133(3) Uani 1 2 d S
C3 C -0.41391(14) 0.15104(10) 0.43446(13) 0.0111(3) Uani 1 1 d .
C4 C -0.2355(2) 0.2500 0.32246(17) 0.0113(3) Uani 1 2 d S
C5 C -0.2908(2) 0.2500 0.66311(18) 0.0132(3) Uani 1 2 d S
C6 C -0.55318(15) 0.14901(11) 0.29227(13) 0.0131(3) Uani 1 1 d .
C7 C -0.24688(15) 0.14928(11) 0.40740(13) 0.0115(3) Uani 1 1 d .
C8 C -0.5940(2) 0.2500 0.54806(19) 0.0162(4) Uani 1 2 d S
C9 C -0.7310(2) 0.2500 0.4065(2) 0.0183(4) Uani 1 2 d S
C10 C -0.71782(16) 0.15056(13) 0.32159(15) 0.0187(3) Uani 1 1 d .
C11 C -0.3714(2) 0.2500 0.17822(18) 0.0134(3) Uani 1 2 d S
C12 C -0.53590(17) 0.04981(12) 0.20813(15) 0.0193(3) Uani 1 1 d .
C13 C -0.37104(18) 0.04972(12) 0.18006(14) 0.0201(3) Uani 1 1 d .
C14 C -0.11049(15) 0.14976(11) 0.55005(13) 0.0137(3) Uani 1 1 d .
C15 C -0.23381(16) 0.05028(11) 0.32173(14) 0.0179(3) Uani 1 1 d .
C16 C -0.35766(18) 0.14943(13) 0.09558(14) 0.0196(3) Uani 1 1 d .
C17 C -0.5368(2) 0.2500 0.20908(18) 0.0127(3) Uani 1 2 d S
H1 H -0.127(3) 0.2500 0.302(3) 0.018(6) Uiso 1 2 d S
H2 H -0.301(2) 0.1862(16) 0.718(2) 0.021(4) Uiso 1 1 d .
H3 H -0.624(3) 0.2500 0.118(3) 0.021(6) Uiso 1 2 d S
H4 H -0.130(2) 0.0536(17) 0.306(2) 0.026(5) Uiso 1 1 d .
H5 H -0.419(2) 0.0861(16) 0.490(2) 0.019(4) Uiso 1 1 d .
H6 H -0.237(2) -0.0152(17) 0.377(2) 0.026(5) Uiso 1 1 d .
H7 H -0.361(2) -0.0146(17) 0.125(2) 0.027(5) Uiso 1 1 d .
H8 H -0.838(4) 0.2500 0.423(3) 0.032(7) Uiso 1 2 d S
H9 H -0.809(3) 0.1486(18) 0.233(2) 0.032(5) Uiso 1 1 d .
H10 H -0.116(2) 0.0861(17) 0.605(2) 0.024(4) Uiso 1 1 d .
H11 H -0.549(2) -0.0114(18) 0.258(2) 0.029(5) Uiso 1 1 d .
H12 H -0.619(3) 0.0494(19) 0.121(2) 0.038(6) Uiso 1 1 d .
H13 H -0.442(3) 0.1476(18) 0.007(2) 0.031(5) Uiso 1 1 d .
H14 H -0.728(3) 0.0871(19) 0.376(2) 0.032(5) Uiso 1 1 d .
H15 H -0.009(3) 0.1492(17) 0.533(2) 0.028(5) Uiso 1 1 d .
H16 H -0.253(3) 0.1499(18) 0.076(2) 0.035(5) Uiso 1 1 d .
H17 H -0.602(3) 0.1861(17) 0.605(2) 0.031(5) Uiso 1 1 d .

loop_
_atom_site_aniso_label
_atom_site_aniso_U_11
_atom_site_aniso_U_22
_atom_site_aniso_U_33
_atom_site_aniso_U_23
_atom_site_aniso_U_13
_atom_site_aniso_U_12
P1 0.0128(2) 0.0328(3) 0.0128(2) 0.000 -0.00090(17) 0.000
Cl1 0.0341(2) 0.0446(3) 0.0214(2) 0.01424(15) 0.00072(16) 0.00346(17)
O1 0.0122(7) 0.0612(13) 0.0226(7) 0.000 0.0025(6) 0.000
C1 0.0089(7) 0.0135(9) 0.0098(7) 0.000 0.0032(6) 0.000
C2 0.0104(7) 0.0170(9) 0.0110(7) 0.000 0.0011(6) 0.000
C3 0.0111(5) 0.0103(6) 0.0118(6) 0.0008(4) 0.0034(4) -0.0006(4)
C4 0.0098(7) 0.0139(9) 0.0106(7) 0.000 0.0038(6) 0.000
C5 0.0112(7) 0.0181(10) 0.0093(7) 0.000 0.0019(6) 0.000
C6 0.0114(5) 0.0136(6) 0.0130(6) -0.0017(4) 0.0019(4) -0.0025(4)
C7 0.0112(5) 0.0113(6) 0.0115(5) 0.0001(4) 0.0029(4) 0.0013(4)
C8 0.0133(8) 0.0223(10) 0.0153(8) 0.000 0.0075(7) 0.000
C9 0.0082(7) 0.0284(11) 0.0187(9) 0.000 0.0049(6) 0.000
C10 0.0122(6) 0.0230(8) 0.0197(7) -0.0005(5) 0.0032(5) -0.0049(5)
C11 0.0145(8) 0.0167(9) 0.0095(7) 0.000 0.0042(6) 0.000
C12 0.0225(6) 0.0144(7) 0.0186(6) -0.0057(5) 0.0029(5) -0.0049(5)
C13 0.0246(7) 0.0169(7) 0.0176(6) -0.0077(5) 0.0047(5) 0.0013(5)
C14 0.0114(5) 0.0151(7) 0.0138(6) 0.0015(5) 0.0025(4) 0.0027(5)
C15 0.0195(6) 0.0139(7) 0.0201(6) -0.0034(5) 0.0057(5) 0.0041(5)
C16 0.0228(7) 0.0242(8) 0.0130(6) -0.0053(5) 0.0075(5) 0.0003(5)
C17 0.0111(7) 0.0150(9) 0.0106(7) 0.000 0.0014(6) 0.000

loop_
_atom_type_symbol
_atom_type_description
_atom_type_scat_dispersion_real
_atom_type_scat_dispersion_imag
_atom_type_scat_source
C C 0.0033 0.0016 'International Tables Vol C Tables 4.2.6.8 and 6.1.1.4'
H H 0.0000 0.0000 'International Tables Vol C Tables 4.2.6.8 and 6.1.1.4'
P P 0.1023 0.0942 'International Tables Vol C Tables 4.2.6.8 and 6.1.1.4'
O O 0.0106 0.0060 'International Tables Vol C Tables 4.2.6.8 and 6.1.1.4'
Cl Cl 0.1484 0.1585 'International Tables Vol C Tables 4.2.6.8 and 6.1.1.4'

loop_
_geom_angle_atom_site_label_1
_geom_angle_atom_site_label_2
_geom_angle_atom_site_label_3
_geom_angle
_geom_angle_site_symmetry_1
_geom_angle_site_symmetry_3
O1 P1 C2 117.70(9) . .
O1 P1 Cl1 111.96(4) . 4_565
C2 P1 Cl1 105.78(4) . 4_565
O1 P1 Cl1 111.96(4) . .
C2 P1 Cl1 105.78(4) . .
Cl1 P1 Cl1 102.31(4) 4_565 .
C8 C1 C5 109.88(13) . .
C8 C1 C3 109.76(9) . .
C5 C1 C3 109.85(9) . .
C8 C1 C3 109.76(9) . 4_565
C5 C1 C3 109.85(9) . 4_565
C3 C1 C3 107.70(13) . 4_565
C5 C2 C14 109.39(9) . 4_565
C5 C2 C14 109.39(9) . .
C14 C2 C14 109.27(14) 4_565 .
C5 C2 P1 113.10(12) . .
C14 C2 P1 107.81(8) 4_565 .
C14 C2 P1 107.81(8) . .
C1 C3 C7 110.48(10) . .
C1 C3 C6 110.48(11) . .
C7 C3 C6 110.20(10) . .
C11 C4 C7 110.40(9) . 4_565
C11 C4 C7 110.40(9) . .
C7 C4 C7 110.49(13) 4_565 .
C1 C5 C2 109.69(13) . .
C12 C6 C10 111.39(11) . .
C12 C6 C17 109.68(10) . .
C10 C6 C17 109.48(11) . .
C12 C6 C3 109.38(11) . .
C10 C6 C3 109.33(10) . .
C17 C6 C3 107.50(10) . .
C15 C7 C14 110.38(10) . .
C15 C7 C3 109.92(10) . .
C14 C7 C3 109.28(10) . .
C15 C7 C4 109.62(10) . .
C14 C7 C4 109.93(11) . .
C3 C7 C4 107.67(10) . .
C1 C8 C9 109.79(14) . .
C10 C9 C10 109.44(15) . 4_565
C10 C9 C8 109.70(10) . .
C10 C9 C8 109.70(10) 4_565 .
C9 C10 C6 110.18(11) . .
C16 C11 C16 111.28(15) . 4_565
C16 C11 C4 109.51(10) . .
C16 C11 C4 109.51(10) 4_565 .
C16 C11 C17 109.53(10) . .
C16 C11 C17 109.53(10) 4_565 .
C4 C11 C17 107.40(13) . .
C6 C12 C13 110.59(11) . .
C16 C13 C15 109.31(12) . .
C16 C13 C12 109.27(12) . .
C15 C13 C12 109.33(11) . .
C7 C14 C2 110.03(11) . .
C7 C15 C13 110.16(11) . .
C11 C16 C13 110.53(10) . .
C6 C17 C6 110.55(14) 4_565 .
C6 C17 C11 110.34(9) 4_565 .
C6 C17 C11 110.34(9) . .

loop_
_geom_bond_atom_site_label_1
_geom_bond_atom_site_label_2
_geom_bond_distance
_geom_bond_site_symmetry_2
P1 O1 1.4601(15) .
P1 C2 1.8061(18) .
P1 Cl1 2.0123(6) 4_565
P1 Cl1 2.0123(6) .
C1 C8 1.525(2) .
C1 C5 1.529(2) .
C1 C3 1.5334(15) .
C1 C3 1.5334(15) 4_565
C2 C5 1.535(2) .
C2 C14 1.5380(16) 4_565
C2 C14 1.5380(16) .
C3 C7 1.5391(16) .
C3 C6 1.5391(17) .
C4 C11 1.539(2) .
C4 C7 1.5340(15) 4_565
C4 C7 1.5340(15) .
C6 C12 1.5264(19) .
C6 C10 1.5293(17) .
C6 C17 1.5375(16) .
C7 C15 1.5239(17) .
C7 C14 1.5299(17) .
C8 C9 1.526(3) .
C9 C10 1.5242(18) .
C9 C10 1.5242(18) 4_565
C11 C16 1.5244(17) .
C11 C16 1.5244(17) 4_565
C11 C17 1.543(2) .
C12 C13 1.5252(19) .
C13 C16 1.525(2) .
C13 C15 1.5269(19) .
C17 C6 1.5375(16) 4_565
